data_4324237
loop_
_publ_author_name
'Lani A. Seaman'
'Skye Fortier'
'Guang Wu'
'Trevor W. Hayton'

_publ_contact_author_email hayton@chem.ucsb.edu
_publ_contact_author_name 'Trevor W. Hayton'
_publ_section_title
;
 Comparison of the Redox Chemistry of Primary and Secondary Amides of
 U(IV): Isolation of a U(VI) Bis(imido) Complex or a Homoleptic U(VI)
 Amido Complex
;
_journal_name_full 'Inorganic Chemistry'
_journal_page_first 636
_journal_page_last 646
_journal_paper_doi 10.1021/ic101847b
_journal_volume 50
_journal_year 2011
_chemical_formula_sum 'C32 H74 Li2 N6 O2 U'
_chemical_formula_weight 826.88
_chemical_name_systematic
; 
 ? 
;
_space_group_IT_number 12
_symmetry_cell_setting monoclinic
_symmetry_space_group_name_Hall '-C 2y'
_symmetry_space_group_name_H-M 'C 1 2/m 1'
_atom_sites_solution_hydrogens geom
_atom_sites_solution_primary direct
_atom_sites_solution_secondary difmap
_audit_creation_method SHELXL-97
_cell_angle_alpha 90.00
_cell_angle_beta 132.903(4)
_cell_angle_gamma 90.00
_cell_formula_units_Z 2
_cell_length_a 16.380(3)
_cell_length_b 14.155(3)
_cell_length_c 11.978(3)
_cell_measurement_temperature 150(2)
_cell_volume 2034.3(8)
_computing_structure_refinement 'SHELXL-97 (Sheldrick, 1997)'
_computing_structure_solution 'SHELXS-97 (Sheldrick, 1990)'
_diffrn_ambient_temperature 150(2)
_diffrn_measured_fraction_theta_full 0.974
_diffrn_measured_fraction_theta_max 0.974
_diffrn_measurement_device_type 'CCD area detector'
_diffrn_measurement_method 'omega scan'
_diffrn_radiation_monochromator graphite
_diffrn_radiation_source 'fine-focus sealed tube'
_diffrn_radiation_type MoK\a
_diffrn_radiation_wavelength 0.71073
_diffrn_reflns_av_R_equivalents 0.0589
_diffrn_reflns_av_sigmaI/netI 0.0517
_diffrn_reflns_limit_h_max 20
_diffrn_reflns_limit_h_min -17
_diffrn_reflns_limit_k_max 17
_diffrn_reflns_limit_k_min -17
_diffrn_reflns_limit_l_max 14
_diffrn_reflns_limit_l_min -14
_diffrn_reflns_number 7929
_diffrn_reflns_theta_full 26.36
_diffrn_reflns_theta_max 26.36
_diffrn_reflns_theta_min 2.23
_exptl_absorpt_coefficient_mu 4.021
_exptl_absorpt_correction_T_max 0.769
_exptl_absorpt_correction_T_min 0.664
_exptl_absorpt_correction_type empirical
_exptl_absorpt_process_details 'psi scan'
_exptl_crystal_colour red
_exptl_crystal_density_diffrn 1.350
_exptl_crystal_description block
_exptl_crystal_F_000 844
_exptl_crystal_size_max 0.14
_exptl_crystal_size_mid 0.12
_exptl_crystal_size_min 0.1
_refine_diff_density_max 1.444
_refine_diff_density_min -0.555
_refine_diff_density_rms 0.130
_refine_ls_extinction_method none
_refine_ls_goodness_of_fit_ref 0.965
_refine_ls_hydrogen_treatment constr
_refine_ls_matrix_type full
_refine_ls_number_parameters 130
_refine_ls_number_reflns 2106
_refine_ls_number_restraints 0
_refine_ls_restrained_S_all 0.965
_refine_ls_R_factor_all 0.0338
_refine_ls_R_factor_gt 0.0335
_refine_ls_shift/su_max 0.000
_refine_ls_shift/su_mean 0.000
_refine_ls_structure_factor_coef Fsqd
_refine_ls_weighting_details 'calc w=1/[\s^2^(Fo^2^)+(0.0539P)^2^+0.0000P] where P=(Fo^2^+2Fc^2^)/3'
_refine_ls_weighting_scheme calc
_refine_ls_wR_factor_gt 0.0769
_refine_ls_wR_factor_ref 0.0771
_reflns_number_gt 2098
_reflns_number_total 2106
_reflns_threshold_expression >2sigma(I)
_cod_data_source_file ic101847b_si_002_3.cif
_cod_data_source_block Complex_2
_cod_original_cell_volume 2034.3(7)
_cod_database_code 4324237

loop_
_symmetry_equiv_pos_as_xyz
'x, y, z'
'-x, y, -z'
'x+1/2, y+1/2, z'
'-x+1/2, y+1/2, -z'
'-x, -y, -z'
'x, -y, z'
'-x+1/2, -y+1/2, -z'
'x+1/2, -y+1/2, z'

loop_
_atom_site_label
_atom_site_type_symbol
_atom_site_fract_x
_atom_site_fract_y
_atom_site_fract_z
_atom_site_U_iso_or_equiv
_atom_site_adp_type
_atom_site_occupancy
_atom_site_symmetry_multiplicity
_atom_site_calc_flag
_atom_site_refinement_flags
Li1 Li 0.8958(12) 1.0000 0.1727(14) 0.071(4) Uani 1 2 d S
U1 U 1.0000 1.0000 0.5000 0.02663(13) Uani 1 4 d S
N1 N 0.8442(4) 1.0000 0.3897(5) 0.0291(10) Uani 1 2 d S
N2 N 0.9513(3) 0.8884(3) 0.3118(5) 0.0478(11) Uani 1 1 d .
C1 C 0.7203(5) 1.0000 0.2686(7) 0.0370(14) Uani 1 2 d S
C3 C 0.6718(6) 1.0000 0.3413(10) 0.060(2) Uani 1 2 d S
H3A H 0.6813 0.9387 0.3829 0.090 Uiso 0.50 1 calc PR
H3B H 0.5939 1.0151 0.2654 0.090 Uiso 0.50 1 calc PR
H3C H 0.7098 1.0463 0.4212 0.090 Uiso 0.50 1 calc PR
O1 O 0.7898(6) 1.0000 -0.0489(7) 0.109(3) Uani 1 2 d S
C2 C 0.6804(5) 0.9108(5) 0.1727(7) 0.072(2) Uani 1 1 d .
H2A H 0.7116 0.9082 0.1281 0.109 Uiso 1 1 calc R
H2B H 0.6005 0.9115 0.0935 0.109 Uiso 1 1 calc R
H2C H 0.7038 0.8563 0.2362 0.109 Uiso 1 1 calc R
C4 C 1.0122(5) 0.8160(5) 0.3014(8) 0.085(3) Uani 1 1 d .
C5 C 0.9261(7) 0.7520(7) 0.1618(10) 0.124(4) Uani 1 1 d .
H5A H 0.8740 0.7280 0.1670 0.186 Uiso 1 1 calc R
H5B H 0.9640 0.7002 0.1618 0.186 Uiso 1 1 calc R
H5C H 0.8870 0.7880 0.0699 0.186 Uiso 1 1 calc R
C7 C 1.0859(7) 0.7550(7) 0.4433(11) 0.131(5) Uani 1 1 d .
H7A H 1.1350 0.7946 0.5316 0.197 Uiso 1 1 calc R
H7B H 1.1291 0.7132 0.4376 0.197 Uiso 1 1 calc R
H7C H 1.0403 0.7186 0.4507 0.197 Uiso 1 1 calc R
C6 C 1.0814(7) 0.8687(9) 0.2783(12) 0.132(5) Uani 1 1 d .
H6A H 1.0327 0.9038 0.1848 0.198 Uiso 1 1 calc R
H6B H 1.1232 0.8240 0.2737 0.198 Uiso 1 1 calc R
H6C H 1.1317 0.9112 0.3619 0.198 Uiso 1 1 calc R
C9 C 0.6978(12) 0.9631(10) -0.3062(14) 0.066(4) Uani 0.50 1 d P
C8 C 0.8015(11) 0.9351(10) -0.1458(13) 0.063(3) Uani 0.50 1 d P
C10 C 0.6392(17) 0.9686(14) -0.2921(16) 0.129(11) Uani 0.50 1 d P
C11 C 0.6878(14) 0.9719(13) -0.1354(16) 0.105(9) Uani 0.50 1 d P

loop_
_atom_site_aniso_label
_atom_site_aniso_U_11
_atom_site_aniso_U_22
_atom_site_aniso_U_33
_atom_site_aniso_U_23
_atom_site_aniso_U_13
_atom_site_aniso_U_12
Li1 0.049(8) 0.121(13) 0.029(6) 0.000 0.021(6) 0.000
U1 0.02521(18) 0.02228(17) 0.02813(18) 0.000 0.01648(15) 0.000
N1 0.025(2) 0.028(2) 0.029(2) 0.000 0.017(2) 0.000
N2 0.034(2) 0.052(2) 0.046(2) -0.0184(19) 0.022(2) 0.0047(18)
C1 0.022(3) 0.046(4) 0.035(3) 0.000 0.016(3) 0.000
C3 0.034(4) 0.093(6) 0.053(5) 0.000 0.030(4) 0.000
O1 0.053(4) 0.225(11) 0.026(3) 0.000 0.018(3) 0.000
C2 0.030(3) 0.091(5) 0.066(4) -0.039(4) 0.021(3) -0.012(3)
C4 0.044(3) 0.095(5) 0.082(4) -0.064(4) 0.029(3) -0.001(3)
C5 0.073(5) 0.128(7) 0.116(7) -0.095(6) 0.043(5) -0.006(5)
C7 0.081(6) 0.110(7) 0.119(7) -0.036(6) 0.035(5) 0.057(5)
C6 0.066(5) 0.201(11) 0.147(8) -0.103(8) 0.079(6) -0.031(6)
C9 0.066(8) 0.080(9) 0.044(6) -0.009(5) 0.035(6) -0.010(6)
C8 0.071(8) 0.085(9) 0.045(6) 0.000(6) 0.045(6) 0.016(7)
C10 0.150(16) 0.15(2) 0.048(7) -0.034(9) 0.051(9) -0.108(17)
C11 0.112(12) 0.14(2) 0.057(7) -0.019(8) 0.053(8) -0.062(13)

loop_
_atom_type_symbol
_atom_type_description
_atom_type_scat_dispersion_real
_atom_type_scat_dispersion_imag
_atom_type_scat_source
C C 0.0033 0.0016 'International Tables Vol C Tables 4.2.6.8 and 6.1.1.4'
H H 0.0000 0.0000 'International Tables Vol C Tables 4.2.6.8 and 6.1.1.4'
Li Li -0.0003 0.0001 'International Tables Vol C Tables 4.2.6.8 and 6.1.1.4'
N N 0.0061 0.0033 'International Tables Vol C Tables 4.2.6.8 and 6.1.1.4'
O O 0.0106 0.0060 'International Tables Vol C Tables 4.2.6.8 and 6.1.1.4'
U U -9.6767 9.6646 'International Tables Vol C Tables 4.2.6.8 and 6.1.1.4'

loop_
_geom_angle_atom_site_label_1
_geom_angle_atom_site_label_2
_geom_angle_atom_site_label_3
_geom_angle
_geom_angle_site_symmetry_1
_geom_angle_site_symmetry_3
O1 Li1 N2 127.7(3) . 6_575
O1 Li1 N2 127.7(3) . .
N2 Li1 N2 103.7(6) 6_575 .
N1 U1 N1 180.0(2) 5_776 .
N1 U1 N2 85.27(14) 5_776 5_776
N1 U1 N2 94.73(14) . 5_776
N1 U1 N2 94.73(14) 5_776 .
N1 U1 N2 85.27(14) . .
N2 U1 N2 180.000(1) 5_776 .
N1 U1 N2 85.27(14) 5_776 2_756
N1 U1 N2 94.73(14) . 2_756
N2 U1 N2 82.3(2) 5_776 2_756
N2 U1 N2 97.7(2) . 2_756
N1 U1 N2 94.73(14) 5_776 6_575
N1 U1 N2 85.27(14) . 6_575
N2 U1 N2 97.7(2) 5_776 6_575
N2 U1 N2 82.3(2) . 6_575
N2 U1 N2 180.000(1) 2_756 6_575
N1 U1 Li1 78.2(3) 5_776 5_776
N1 U1 Li1 101.8(3) . 5_776
N2 U1 Li1 41.44(12) 5_776 5_776
N2 U1 Li1 138.56(12) . 5_776
N2 U1 Li1 41.44(12) 2_756 5_776
N2 U1 Li1 138.56(12) 6_575 5_776
C1 N1 U1 164.8(4) . .
C4 N2 Li1 115.0(6) . .
C4 N2 U1 135.7(3) . .
Li1 N2 U1 86.3(3) . .
N1 C1 C2 109.6(4) . .
N1 C1 C2 109.6(4) . 6_575
C2 C1 C2 112.1(7) . 6_575
N1 C1 C3 109.7(5) . .
C2 C1 C3 107.9(4) . .
C2 C1 C3 107.9(4) 6_575 .
C11 O1 C11 35.9(18) . 6_575
C11 O1 C8 88.2(10) . .
C11 O1 C8 109.0(9) 6_575 .
C11 O1 C8 109.0(9) . 6_575
C11 O1 C8 88.2(10) 6_575 6_575
C8 O1 C8 70.5(10) . 6_575
C11 O1 Li1 124.1(9) . .
C11 O1 Li1 124.1(9) 6_575 .
C8 O1 Li1 123.8(7) . .
C8 O1 Li1 123.8(6) 6_575 .
N2 C4 C7 111.4(6) . .
N2 C4 C6 107.4(7) . .
C7 C4 C6 111.0(7) . .
N2 C4 C5 108.8(5) . .
C7 C4 C5 108.8(8) . .
C6 C4 C5 109.4(7) . .
C10 C9 C9 85.9(13) . 6_575
C10 C9 C8 99.7(14) . .
C9 C9 C8 105.2(7) 6_575 .
C10 C9 C10 38(2) . 6_575
C9 C9 C10 48.2(10) 6_575 6_575
C8 C9 C10 106.6(11) . 6_575
C10 C9 C11 37.3(10) . .
C9 C9 C11 86.7(6) 6_575 .
C8 C9 C11 63.7(8) . .
C10 C9 C11 51.0(9) 6_575 .
C9 C8 O1 100.8(9) . .
C9 C8 C10 32.2(7) . .
O1 C8 C10 75.8(8) . .
C9 C8 C11 74.1(8) . .
O1 C8 C11 39.7(5) . .
C10 C8 C11 42.5(7) . .
C9 C8 C8 74.8(7) . 6_575
O1 C8 C8 54.8(5) . 6_575
C10 C8 C8 76.3(6) . 6_575
C11 C8 C8 75.1(7) . 6_575
C9 C10 C11 116.0(19) . .
C9 C10 C10 94.1(13) . 6_575
C11 C10 C10 88.2(11) . 6_575
C9 C10 C9 45.9(13) . 6_575
C11 C10 C9 107.7(12) . 6_575
C10 C10 C9 48.2(10) 6_575 6_575
C9 C10 C8 48.1(13) . .
C11 C10 C8 69.2(11) . .
C10 C10 C8 103.7(6) 6_575 .
C9 C10 C8 70.8(11) 6_575 .
C9 C10 C11 114.4(15) . 6_575
C11 C10 C11 28.2(14) . 6_575
C10 C10 C11 59.9(9) 6_575 6_575
C9 C10 C11 87.0(11) 6_575 6_575
C8 C10 C11 78.7(9) . 6_575
C10 C11 O1 108.5(13) . .
C10 C11 C11 91.8(11) . 6_575
O1 C11 C11 72.0(9) . 6_575
C10 C11 C8 68.3(12) . .
O1 C11 C8 52.0(8) . .
C11 C11 C8 104.9(7) 6_575 .
C10 C11 C10 31.9(14) . 6_575
O1 C11 C10 96.4(13) . 6_575
C11 C11 C10 59.9(9) 6_575 6_575
C8 C11 C10 79.4(10) . 6_575
C10 C11 C9 26.8(11) . .
O1 C11 C9 83.5(9) . .
C11 C11 C9 93.3(6) 6_575 .
C8 C11 C9 42.3(6) . .
C10 C11 C9 42.0(7) 6_575 .

loop_
_geom_bond_atom_site_label_1
_geom_bond_atom_site_label_2
_geom_bond_distance
_geom_bond_site_symmetry_2
Li1 O1 1.945(14) .
Li1 N2 2.008(9) 6_575
Li1 N2 2.008(9) .
U1 N1 1.915(5) 5_776
U1 N1 1.915(5) .
U1 N2 2.401(4) 5_776
U1 N2 2.401(4) .
U1 N2 2.401(4) 2_756
U1 N2 2.401(4) 6_575
U1 Li1 3.028(13) 5_776
N1 C1 1.488(8) .
N2 C4 1.493(7) .
C1 C2 1.523(7) .
C1 C2 1.523(7) 6_575
C1 C3 1.527(10) .
O1 C11 1.291(17) .
O1 C11 1.291(17) 6_575
O1 C8 1.591(12) .
O1 C8 1.591(12) 6_575
C4 C7 1.516(13) .
C4 C6 1.531(13) .
C4 C5 1.548(8) .
C9 C10 1.08(2) .
C9 C9 1.04(3) 6_575
C9 C8 1.513(18) .
C9 C10 1.45(2) 6_575
C9 C11 2.164(19) .
C8 C10 2.00(3) .
C8 C11 2.02(2) .
C8 C8 1.84(3) 6_575
C10 C11 1.46(2) .
C10 C10 0.89(4) 6_575
C10 C9 1.45(2) 6_575
C10 C11 1.68(2) 6_575
C11 C11 0.80(4) 6_575
C11 C10 1.68(2) 6_575
